data_7008044
loop_
_publ_author_name
'Berthet, Jean-Claude'
'Nierlich, Martine'
'Miquel, Yannick'
'Madic, Charles'
'Ephritikhine, Michel'

_publ_section_title
;
 Selective complexation of uranium(III) over lanthanide(III) triflates
 by 2,2':6',2"-terpyridine. X-Ray crystal structures of
 [M(OTf)3(terpy)2] and [M(OTf)2(terpy)2(py)][OTf](M = Nd, Ce, U) and of
 polynuclear mu-oxo uranium(IV) complexes resulting from hydrolysis.
;
_journal_issue 2
_journal_name_full 'Dalton transactions (Cambridge, England : 2003)'
_journal_page_first 369
_journal_page_last 379
_journal_paper_doi 10.1039/b416189k
_journal_year 2005
_chemical_formula_sum 'C81 H59 Ce2 F18 N15 O18 S6'
_chemical_formula_weight 2345.04
_space_group_IT_number 2
_symmetry_cell_setting triclinic
_symmetry_space_group_name_Hall '-P 1'
_symmetry_space_group_name_H-M 'P -1'
_atom_sites_solution_hydrogens geom
_atom_sites_solution_primary direct
_atom_sites_solution_secondary difmap
_audit_creation_method SHELXL-97
_cell_angle_alpha 98.38(3)
_cell_angle_beta 100.54(3)
_cell_angle_gamma 93.18(3)
_cell_formula_units_Z 2
_cell_length_a 14.465(3)
_cell_length_b 15.075(3)
_cell_length_c 21.289(4)
_cell_measurement_reflns_used 27676
_cell_measurement_temperature 123(2)
_cell_measurement_theta_max 25
_cell_measurement_theta_min 2
_cell_volume 4499.1(17)
_computing_cell_refinement 'DENZO(Otwinowski& Minor,1997)'
_computing_data_collection 'DENZO(Otwinowski& Minor,1997)'
_computing_data_reduction 'DENZO(Otwinowski& Minor,1997)'
_computing_molecular_graphics 'SHELXTL (Sheldrick,1997)'
_computing_publication_material 'SHELXTL (Sheldrick,1997)'
_computing_structure_refinement 'SHELXL-93 (Sheldrick, 1990)'
_computing_structure_solution 'SHELXS-86 (Sheldrick, 1990)'
_diffrn_ambient_temperature 123(2)
_diffrn_measured_fraction_theta_full 0.924
_diffrn_measured_fraction_theta_max 0.924
_diffrn_measurement_device 'Nonius Kappa CCD diffractometer'
_diffrn_measurement_method '\f scans with 2\% steps'
_diffrn_radiation_monochromator graphite
_diffrn_radiation_source 'fine-focus sealed tube'
_diffrn_radiation_type MoK\a
_diffrn_radiation_wavelength 0.71073
_diffrn_reflns_av_R_equivalents 0.0720
_diffrn_reflns_av_sigmaI/netI 0.0848
_diffrn_reflns_limit_h_max 16
_diffrn_reflns_limit_h_min 0
_diffrn_reflns_limit_k_max 17
_diffrn_reflns_limit_k_min -17
_diffrn_reflns_limit_l_max 23
_diffrn_reflns_limit_l_min -24
_diffrn_reflns_number 27676
_diffrn_reflns_theta_full 24.69
_diffrn_reflns_theta_max 24.69
_diffrn_reflns_theta_min 2.49
_diffrn_standards_number 0
_exptl_absorpt_coefficient_mu 1.252
_exptl_absorpt_correction_T_max 0.873
_exptl_absorpt_correction_T_min 0.742
_exptl_absorpt_correction_type refdelf
_exptl_absorpt_process_details 'MULABS in PLATON (Spek, 1998)'
_exptl_crystal_colour 'translucent light yellow'
_exptl_crystal_density_diffrn 1.731
_exptl_crystal_density_method 'not measured'
_exptl_crystal_description irregular
_exptl_crystal_F_000 2336
_exptl_crystal_size_max 0.300
_exptl_crystal_size_mid 0.150
_exptl_crystal_size_min 0.100
_refine_diff_density_max 1.320
_refine_diff_density_min -1.359
_refine_diff_density_rms 0.149
_refine_ls_extinction_method none
_refine_ls_goodness_of_fit_ref 1.027
_refine_ls_hydrogen_treatment constr
_refine_ls_matrix_type full
_refine_ls_number_parameters 1267
_refine_ls_number_reflns 14145
_refine_ls_number_restraints 0
_refine_ls_restrained_S_all 1.027
_refine_ls_R_factor_all 0.1031
_refine_ls_R_factor_gt 0.0687
_refine_ls_shift/su_max 0.025
_refine_ls_shift/su_mean 0.005
_refine_ls_structure_factor_coef Fsqd
_refine_ls_weighting_details 'calc w=1/[\s^2^(Fo^2^)+(0.0752P)^2^+34.7053P] where P=(Fo^2^+2Fc^2^)/3'
_refine_ls_weighting_scheme calc
_refine_ls_wR_factor_gt 0.1578
_refine_ls_wR_factor_ref 0.1774
_reflns_number_gt 10206
_reflns_number_total 14145
_reflns_threshold_expression >2sigma(I)
_cod_data_source_file b416189k.txt
_cod_data_source_block 1.0.5py
_cod_original_cell_volume 4499.1(16)
_cod_database_code 7008044

loop_
_symmetry_equiv_pos_as_xyz
'x, y, z'
'-x, -y, -z'

loop_
_atom_site_label
_atom_site_type_symbol
_atom_site_fract_x
_atom_site_fract_y
_atom_site_fract_z
_atom_site_U_iso_or_equiv
_atom_site_adp_type
_atom_site_occupancy
_atom_site_symmetry_multiplicity
_atom_site_calc_flag
_atom_site_refinement_flags
_atom_site_disorder_assembly
_atom_site_disorder_group
CeA Ce 0.23903(3) 0.24535(3) 0.47482(2) 0.02066(14) Uani 1 1 d . . .
S1A S 0.28514(16) 0.49888(15) 0.51508(11) 0.0288(5) Uani 1 1 d . . .
S2A S 0.24012(16) 0.04571(15) 0.56754(11) 0.0263(5) Uani 1 1 d . . .
S3A S -0.1801(2) 0.2978(4) 0.23136(17) 0.0945(16) Uani 1 1 d . . .
F1A F 0.3967(4) 0.5176(4) 0.6292(3) 0.0465(15) Uani 1 1 d . . .
F2A F 0.3811(4) 0.6401(4) 0.5887(3) 0.0464(15) Uani 1 1 d . . .
F3A F 0.4674(4) 0.5432(4) 0.5525(3) 0.0476(15) Uani 1 1 d . . .
F4A F 0.1899(5) -0.1243(4) 0.5633(3) 0.0547(17) Uani 1 1 d . . .
F5A F 0.0796(4) -0.0503(4) 0.5193(3) 0.0547(17) Uani 1 1 d . . .
F6A F 0.1936(4) -0.0862(4) 0.4701(3) 0.0459(15) Uani 1 1 d . . .
F7A F -0.2431(10) 0.1750(10) 0.2769(8) 0.073(5) Uani 0.50 1 d P . .
F8A F -0.1762(5) 0.2777(5) 0.3518(3) 0.072(2) Uani 1 1 d . . .
F9A F -0.2314(11) 0.3887(9) 0.3157(6) 0.062(4) Uani 0.50 1 d P . .
F10A F -0.3162(5) 0.2736(7) 0.2952(3) 0.092(3) Uani 1 1 d . . .
O1A O 0.3077(4) 0.4043(4) 0.5052(3) 0.0297(14) Uani 1 1 d . . .
O2A O 0.2846(5) 0.5435(4) 0.4608(3) 0.0429(17) Uani 1 1 d . . .
O3A O 0.2074(5) 0.5118(4) 0.5486(3) 0.0394(17) Uani 1 1 d . . .
O4A O 0.2087(4) 0.1078(4) 0.5227(3) 0.0291(14) Uani 1 1 d . . .
O5A O 0.2104(5) 0.0638(4) 0.6287(3) 0.0359(16) Uani 1 1 d . . .
O6A O 0.3356(4) 0.0253(4) 0.5691(3) 0.0391(16) Uani 1 1 d . . .
O7A O -0.182(3) 0.1790(13) 0.2205(10) 0.150(14) Uani 0.50 1 d P . .
O8A O -0.0901(6) 0.3036(10) 0.2438(5) 0.118(5) Uani 1 1 d . . .
O9A O -0.185(2) 0.4111(10) 0.2590(10) 0.107(9) Uani 0.50 1 d P . .
O10A O -0.2449(5) 0.2941(6) 0.1785(4) 0.058(2) Uani 1 1 d . . .
N2A N 0.1225(5) 0.3515(5) 0.4168(3) 0.0235(16) Uani 1 1 d . . .
N3A N 0.0774(5) 0.2690(5) 0.5140(3) 0.0248(16) Uani 1 1 d . . .
N4A N 0.4232(5) 0.2353(5) 0.5031(4) 0.0286(17) Uani 1 1 d . . .
N5A N 0.3097(5) 0.1043(5) 0.4166(3) 0.0259(16) Uani 1 1 d . . .
N6A N 0.1234(5) 0.1306(5) 0.3860(4) 0.0259(17) Uani 1 1 d . . .
N1A N 0.2780(5) 0.2990(5) 0.3684(4) 0.0305(18) Uani 1 1 d . . .
N7A N 0.2834(5) 0.2913(5) 0.6072(3) 0.0276(17) Uani 1 1 d . . .
C1A C 0.3566(7) 0.2753(7) 0.3473(5) 0.037(2) Uani 1 1 d . . .
H1AA H 0.3864 0.2272 0.3623 0.045 Uiso 1 1 calc R . .
C2A C 0.3948(8) 0.3187(8) 0.3049(5) 0.049(3) Uani 1 1 d . . .
H2AB H 0.4491 0.3000 0.2912 0.059 Uiso 1 1 calc R . .
C3A C 0.3515(8) 0.3910(8) 0.2824(5) 0.054(3) Uani 1 1 d . . .
H3AB H 0.3759 0.4210 0.2530 0.065 Uiso 1 1 calc R . .
C4A C 0.2716(7) 0.4176(7) 0.3043(5) 0.043(3) Uani 1 1 d . . .
H4AA H 0.2423 0.4670 0.2913 0.051 Uiso 1 1 calc R . .
C5A C 0.2363(7) 0.3688(6) 0.3463(4) 0.030(2) Uani 1 1 d . . .
C6A C 0.1468(6) 0.3927(6) 0.3684(4) 0.026(2) Uani 1 1 d . . .
C7A C 0.0932(7) 0.4558(6) 0.3412(4) 0.031(2) Uani 1 1 d . . .
H7AB H 0.1121 0.4839 0.3089 0.038 Uiso 1 1 calc R . .
C8A C 0.0109(7) 0.4764(7) 0.3628(5) 0.039(2) Uani 1 1 d . . .
H8AB H -0.0271 0.5173 0.3444 0.046 Uiso 1 1 calc R . .
C9A C -0.0137(6) 0.4358(6) 0.4117(5) 0.030(2) Uani 1 1 d . . .
H9AA H -0.0682 0.4497 0.4271 0.037 Uiso 1 1 calc R . .
C10A C 0.0427(6) 0.3739(6) 0.4381(4) 0.026(2) Uani 1 1 d . . .
C11A C 0.0176(6) 0.3275(6) 0.4904(4) 0.0247(19) Uani 1 1 d . . .
C12A C -0.0650(7) 0.3439(6) 0.5143(5) 0.033(2) Uani 1 1 d . . .
H12A H -0.1061 0.3832 0.4968 0.039 Uiso 1 1 calc R . .
C13A C -0.0847(7) 0.3015(7) 0.5637(5) 0.035(2) Uani 1 1 d . . .
H13A H -0.1383 0.3135 0.5808 0.042 Uiso 1 1 calc R . .
C14A C -0.0254(6) 0.2413(6) 0.5880(4) 0.028(2) Uani 1 1 d . . .
H14A H -0.0384 0.2107 0.6206 0.034 Uiso 1 1 calc R . .
C15A C 0.0551(6) 0.2280(6) 0.5618(4) 0.0245(19) Uani 1 1 d . . .
H15A H 0.0961 0.1881 0.5785 0.029 Uiso 1 1 calc R . .
C16A C 0.4797(6) 0.3022(6) 0.5435(4) 0.027(2) Uani 1 1 d . . .
H16A H 0.4516 0.3511 0.5616 0.033 Uiso 1 1 calc R . .
C17A C 0.5757(7) 0.3025(7) 0.5595(5) 0.041(3) Uani 1 1 d . . .
H17A H 0.6116 0.3489 0.5889 0.049 Uiso 1 1 calc R . .
C18A C 0.6169(7) 0.2328(7) 0.5311(5) 0.042(3) Uani 1 1 d . . .
H18A H 0.6823 0.2323 0.5398 0.050 Uiso 1 1 calc R . .
C19A C 0.5620(7) 0.1621(7) 0.4892(5) 0.039(2) Uani 1 1 d . . .
H19A H 0.5900 0.1141 0.4697 0.046 Uiso 1 1 calc R . .
C20A C 0.4652(6) 0.1643(6) 0.4768(4) 0.028(2) Uani 1 1 d . . .
C21A C 0.4018(6) 0.0893(6) 0.4342(4) 0.026(2) Uani 1 1 d . . .
C22A C 0.4390(6) 0.0081(6) 0.4136(4) 0.029(2) Uani 1 1 d . . .
H22A H 0.5022 -0.0006 0.4274 0.034 Uiso 1 1 calc R . .
C23A C 0.3791(7) -0.0574(7) 0.3725(5) 0.037(2) Uani 1 1 d . . .
H23A H 0.4020 -0.1110 0.3569 0.044 Uiso 1 1 calc R . .
C24A C 0.2854(7) -0.0448(7) 0.3541(5) 0.035(2) Uani 1 1 d . . .
H24A H 0.2448 -0.0899 0.3264 0.042 Uiso 1 1 calc R . .
C25A C 0.2511(6) 0.0370(6) 0.3774(4) 0.027(2) Uani 1 1 d . . .
C26A C 0.1503(6) 0.0520(6) 0.3595(4) 0.0244(19) Uani 1 1 d . . .
C27A C 0.0862(7) -0.0137(6) 0.3186(5) 0.038(2) Uani 1 1 d . . .
H27A H 0.1059 -0.0688 0.3028 0.045 Uiso 1 1 calc R . .
C28A C -0.0068(7) 0.0046(7) 0.3021(5) 0.042(3) Uani 1 1 d . . .
H28A H -0.0501 -0.0378 0.2741 0.051 Uiso 1 1 calc R . .
C29A C -0.0349(6) 0.0847(6) 0.3270(5) 0.033(2) Uani 1 1 d . . .
H29A H -0.0974 0.0979 0.3165 0.040 Uiso 1 1 calc R . .
C30A C 0.0311(6) 0.1454(6) 0.3679(4) 0.032(2) Uani 1 1 d . . .
H30A H 0.0115 0.2002 0.3845 0.038 Uiso 1 1 calc R . .
C31A C 0.2423(7) 0.3566(6) 0.6369(4) 0.029(2) Uani 1 1 d . . .
H31A H 0.1981 0.3856 0.6117 0.035 Uiso 1 1 calc R . .
C32A C 0.2606(7) 0.3846(6) 0.7028(4) 0.034(2) Uani 1 1 d . . .
H32A H 0.2284 0.4300 0.7214 0.041 Uiso 1 1 calc R . .
C33A C 0.3279(8) 0.3434(7) 0.7405(5) 0.046(3) Uani 1 1 d . . .
H33A H 0.3421 0.3604 0.7852 0.055 Uiso 1 1 calc R . .
C34A C 0.3738(7) 0.2766(6) 0.7107(5) 0.038(2) Uani 1 1 d . . .
H34A H 0.4205 0.2487 0.7349 0.046 Uiso 1 1 calc R . .
C35A C 0.3493(7) 0.2519(6) 0.6448(5) 0.035(2) Uani 1 1 d . . .
H35A H 0.3796 0.2059 0.6251 0.042 Uiso 1 1 calc R . .
C36A C 0.3894(7) 0.5526(7) 0.5754(5) 0.036(2) Uani 1 1 d . . .
C37A C 0.1706(7) -0.0588(6) 0.5282(4) 0.030(2) Uani 1 1 d . . .
C38A C -0.2276(8) 0.2834(14) 0.2974(7) 0.084(6) Uani 1 1 d . . .
CeB Ce 0.25331(3) 0.25371(3) 0.01370(2) 0.02122(14) Uani 1 1 d . . .
S1B S -0.01390(16) 0.22279(16) -0.01746(12) 0.0310(5) Uani 1 1 d . . .
S2B S 0.46805(16) 0.26020(15) -0.07202(11) 0.0265(5) Uani 1 1 d . . .
S3B S 0.17937(19) 0.69741(19) 0.27884(12) 0.0411(6) Uani 1 1 d . . .
F1B F -0.1693(4) 0.1366(5) -0.0869(3) 0.065(2) Uani 1 1 d . . .
F2B F -0.0466(4) 0.1184(4) -0.1302(3) 0.0507(16) Uani 1 1 d . . .
F3B F -0.0641(5) 0.0510(4) -0.0506(3) 0.0551(17) Uani 1 1 d . . .
F4B F 0.6408(4) 0.3284(6) -0.0562(3) 0.079(3) Uani 1 1 d . . .
F5B F 0.5996(4) 0.3022(5) 0.0314(3) 0.0586(19) Uani 1 1 d . . .
F6B F 0.5518(6) 0.4143(5) -0.0117(4) 0.077(2) Uani 1 1 d . . .
F7B F 0.2885(9) 0.6099(8) 0.2141(7) 0.155(5) Uani 1 1 d . . .
F8B F 0.3247(6) 0.7525(7) 0.2343(4) 0.102(3) Uani 1 1 d . . .
F9B F 0.2074(8) 0.6909(7) 0.1610(4) 0.123(4) Uani 1 1 d . . .
O1B O 0.0838(4) 0.1988(4) -0.0137(3) 0.0318(15) Uani 1 1 d . . .
O2B O -0.0499(5) 0.2218(5) 0.0405(3) 0.0444(18) Uani 1 1 d . . .
O3B O -0.0308(5) 0.2990(4) -0.0501(3) 0.0424(17) Uani 1 1 d . . .
O4B O 0.3963(4) 0.2791(4) -0.0334(3) 0.0324(15) Uani 1 1 d . . .
O5B O 0.4515(5) 0.2942(5) -0.1321(3) 0.0416(17) Uani 1 1 d . . .
O6B O 0.4964(6) 0.1708(5) -0.0744(4) 0.056(2) Uani 1 1 d . . .
O7B O 0.1422(7) 0.7814(6) 0.2732(7) 0.102(4) Uani 1 1 d . . .
O8B O 0.2410(7) 0.7008(12) 0.3372(4) 0.143(6) Uani 1 1 d . . .
O9B O 0.1098(6) 0.6242(5) 0.2578(4) 0.063(2) Uani 1 1 d . . .
N1B N 0.2016(5) 0.2118(5) 0.1200(3) 0.0262(17) Uani 1 1 d . . .
N2B N 0.1584(5) 0.3709(5) 0.0761(3) 0.0245(16) Uani 1 1 d . . .
N3B N 0.2342(5) 0.4116(5) -0.0260(4) 0.0274(17) Uani 1 1 d . . .
N4B N 0.2508(5) 0.0766(5) -0.0197(4) 0.0282(17) Uani 1 1 d . . .
N5B N 0.3940(5) 0.1693(5) 0.0707(3) 0.0230(16) Uani 1 1 d . . .
N6B N 0.3832(5) 0.3532(4) 0.1011(4) 0.0276(17) Uani 1 1 d . . .
N7B N 0.1975(5) 0.2218(5) -0.1173(3) 0.0286(17) Uani 1 1 d . . .
C1B C 0.2174(8) 0.1323(7) 0.1387(5) 0.039(3) Uani 1 1 d . . .
H1BA H 0.2595 0.0981 0.1197 0.047 Uiso 1 1 calc R . .
C2B C 0.1757(8) 0.0974(7) 0.1840(5) 0.044(3) Uani 1 1 d . . .
H2BB H 0.1895 0.0419 0.1958 0.052 Uiso 1 1 calc R . .
C3B C 0.1128(7) 0.1482(8) 0.2109(5) 0.044(3) Uani 1 1 d . . .
H3BB H 0.0828 0.1266 0.2413 0.053 Uiso 1 1 calc R . .
C4B C 0.0938(7) 0.2299(8) 0.1938(5) 0.046(3) Uani 1 1 d . . .
H4BA H 0.0511 0.2640 0.2123 0.055 Uiso 1 1 calc R . .
C5B C 0.1392(6) 0.2617(6) 0.1479(4) 0.028(2) Uani 1 1 d . . .
C6B C 0.1198(6) 0.3492(6) 0.1263(4) 0.028(2) Uani 1 1 d . . .
C7B C 0.0646(7) 0.4078(7) 0.1570(5) 0.038(2) Uani 1 1 d . . .
H7BB H 0.0407 0.3923 0.1919 0.046 Uiso 1 1 calc R . .
C8B C 0.0456(7) 0.4865(7) 0.1367(5) 0.039(2) Uani 1 1 d . . .
H8BB H 0.0080 0.5250 0.1570 0.047 Uiso 1 1 calc R . .
C9B C 0.0834(7) 0.5095(7) 0.0845(5) 0.037(2) Uani 1 1 d . . .
H9BB H 0.0721 0.5639 0.0699 0.045 Uiso 1 1 calc R . .
C10B C 0.1385(6) 0.4491(6) 0.0549(4) 0.027(2) Uani 1 1 d . . .
C11B C 0.1775(6) 0.4712(6) -0.0011(4) 0.030(2) Uani 1 1 d . . .
C12B C 0.1610(7) 0.5515(6) -0.0258(5) 0.033(2) Uani 1 1 d . . .
H12B H 0.1246 0.5928 -0.0070 0.040 Uiso 1 1 calc R . .
C13B C 0.1988(7) 0.5690(7) -0.0778(5) 0.038(2) Uani 1 1 d . . .
H13B H 0.1856 0.6206 -0.0958 0.046 Uiso 1 1 calc R . .
C14B C 0.2565(7) 0.5091(6) -0.1031(5) 0.037(2) Uani 1 1 d . . .
H14B H 0.2843 0.5201 -0.1377 0.044 Uiso 1 1 calc R . .
C15B C 0.2715(6) 0.4332(6) -0.0758(4) 0.031(2) Uani 1 1 d . . .
H15B H 0.3106 0.3933 -0.0930 0.037 Uiso 1 1 calc R . .
C16B C 0.1778(7) 0.0312(6) -0.0629(5) 0.034(2) Uani 1 1 d . . .
H16B H 0.1303 0.0643 -0.0807 0.041 Uiso 1 1 calc R . .
C17B C 0.1683(7) -0.0595(7) -0.0824(5) 0.039(2) Uani 1 1 d . . .
H17B H 0.1168 -0.0871 -0.1132 0.047 Uiso 1 1 calc R . .
C18B C 0.2372(7) -0.1088(7) -0.0550(5) 0.042(3) Uani 1 1 d . . .
H18B H 0.2330 -0.1709 -0.0670 0.050 Uiso 1 1 calc R . .
C19B C 0.3136(7) -0.0652(7) -0.0092(5) 0.039(2) Uani 1 1 d . . .
H19B H 0.3601 -0.0980 0.0103 0.047 Uiso 1 1 calc R . .
C20B C 0.3196(6) 0.0299(6) 0.0072(4) 0.028(2) Uani 1 1 d . . .
C21B C 0.4007(6) 0.0813(6) 0.0538(4) 0.026(2) Uani 1 1 d . . .
C22B C 0.4777(7) 0.0374(7) 0.0773(4) 0.032(2) Uani 1 1 d . . .
H22B H 0.4795 -0.0240 0.0641 0.038 Uiso 1 1 calc R . .
C23B C 0.5508(7) 0.0857(7) 0.1202(5) 0.038(2) Uani 1 1 d . . .
H23B H 0.6031 0.0574 0.1370 0.045 Uiso 1 1 calc R . .
C24B C 0.5473(7) 0.1774(6) 0.1388(5) 0.035(2) Uani 1 1 d . . .
H24B H 0.5972 0.2115 0.1675 0.042 Uiso 1 1 calc R . .
C25B C 0.4669(6) 0.2173(6) 0.1132(4) 0.026(2) Uani 1 1 d . . .
C26B C 0.4607(6) 0.3161(6) 0.1318(4) 0.028(2) Uani 1 1 d . . .
C27B C 0.5323(7) 0.3669(7) 0.1771(5) 0.038(2) Uani 1 1 d . . .
H27B H 0.5819 0.3393 0.1984 0.045 Uiso 1 1 calc R . .
C28B C 0.5290(7) 0.4579(7) 0.1900(5) 0.041(2) Uani 1 1 d . . .
H28B H 0.5775 0.4928 0.2195 0.049 Uiso 1 1 calc R . .
C29B C 0.4543(7) 0.4977(6) 0.1597(4) 0.032(2) Uani 1 1 d . . .
H29B H 0.4507 0.5596 0.1674 0.039 Uiso 1 1 calc R . .
C30B C 0.3847(7) 0.4414(7) 0.1170(4) 0.035(2) Uani 1 1 d . . .
H30B H 0.3333 0.4685 0.0973 0.042 Uiso 1 1 calc R . .
C31B C 0.1248(7) 0.2615(7) -0.1455(5) 0.034(2) Uani 1 1 d . . .
H31B H 0.0911 0.2965 -0.1195 0.040 Uiso 1 1 calc R . .
C32B C 0.0969(7) 0.2530(7) -0.2124(5) 0.042(3) Uani 1 1 d . . .
H32B H 0.0473 0.2836 -0.2305 0.050 Uiso 1 1 calc R . .
C33B C 0.1436(8) 0.1991(7) -0.2510(5) 0.039(2) Uani 1 1 d . . .
H33B H 0.1256 0.1917 -0.2958 0.047 Uiso 1 1 calc R . .
C34B C 0.2182(7) 0.1557(7) -0.2225(5) 0.037(2) Uani 1 1 d . . .
H34B H 0.2508 0.1183 -0.2478 0.044 Uiso 1 1 calc R . .
C35B C 0.2432(7) 0.1688(6) -0.1561(4) 0.032(2) Uani 1 1 d . . .
H35B H 0.2937 0.1399 -0.1371 0.039 Uiso 1 1 calc R . .
C36B C -0.0775(6) 0.1277(7) -0.0739(5) 0.036(2) Uani 1 1 d . . .
C37B C 0.5699(7) 0.3309(8) -0.0240(5) 0.041(3) Uani 1 1 d . . .
C38B C 0.2542(11) 0.6891(10) 0.2197(7) 0.070(4) Uani 1 1 d . . .
N8 N 0.4952(8) 0.1099(5) 0.2896(4) 0.093(4) Uani 1 1 d G . .
C39 C 0.5646(6) 0.0638(9) 0.2986(4) 0.104(6) Uani 1 1 d G . .
H39 H 0.6185 0.0896 0.3279 0.125 Uiso 1 1 calc R . .
C40 C 0.5654(6) -0.0150(9) 0.2706(5) 0.086(5) Uani 1 1 d G . .
H40 H 0.6214 -0.0424 0.2786 0.103 Uiso 1 1 calc R . .
C41 C 0.4864(10) -0.0669(5) 0.2267(5) 0.088(6) Uani 1 1 d G . .
H41 H 0.4875 -0.1270 0.2093 0.106 Uiso 1 1 calc R . .
C42 C 0.3982(6) -0.0111(7) 0.2114(4) 0.076(5) Uani 1 1 d G . .
H42 H 0.3423 -0.0316 0.1824 0.091 Uiso 1 1 calc R . .
C43 C 0.4189(6) 0.0763(6) 0.2497(4) 0.051(3) Uani 1 1 d G . .
H43 H 0.3705 0.1144 0.2452 0.061 Uiso 1 1 calc R . .

loop_
_atom_site_aniso_label
_atom_site_aniso_U_11
_atom_site_aniso_U_22
_atom_site_aniso_U_33
_atom_site_aniso_U_23
_atom_site_aniso_U_13
_atom_site_aniso_U_12
CeA 0.0195(3) 0.0217(3) 0.0220(3) 0.0056(2) 0.00568(19) 0.0008(2)
S1A 0.0282(12) 0.0270(12) 0.0320(13) 0.0072(10) 0.0060(9) 0.0023(10)
S2A 0.0254(12) 0.0277(12) 0.0283(12) 0.0069(9) 0.0097(9) 0.0028(10)
S3A 0.0343(19) 0.204(5) 0.046(2) 0.038(3) 0.0009(14) -0.013(2)
F1A 0.054(4) 0.050(4) 0.034(3) 0.012(3) 0.001(3) -0.001(3)
F2A 0.058(4) 0.031(3) 0.046(4) -0.002(3) 0.006(3) -0.001(3)
F3A 0.026(3) 0.058(4) 0.057(4) -0.005(3) 0.015(3) -0.008(3)
F4A 0.090(5) 0.026(3) 0.052(4) 0.015(3) 0.020(3) -0.003(3)
F5A 0.034(4) 0.050(4) 0.075(5) -0.006(3) 0.012(3) -0.010(3)
F6A 0.068(4) 0.034(3) 0.039(3) -0.001(3) 0.025(3) -0.004(3)
F7A 0.066(10) 0.062(10) 0.080(11) 0.033(8) -0.019(8) -0.027(8)
F8A 0.077(5) 0.090(5) 0.042(4) 0.023(4) -0.014(3) -0.003(4)
F9A 0.093(11) 0.051(8) 0.051(8) 0.006(6) 0.036(8) 0.029(8)
F10A 0.060(5) 0.166(9) 0.049(5) 0.030(5) 0.009(4) -0.024(5)
O1A 0.028(3) 0.024(3) 0.036(4) 0.006(3) 0.002(3) 0.004(3)
O2A 0.054(5) 0.032(4) 0.042(4) 0.012(3) 0.006(3) -0.005(3)
O3A 0.030(4) 0.039(4) 0.054(4) 0.009(3) 0.014(3) 0.015(3)
O4A 0.031(4) 0.027(3) 0.036(4) 0.015(3) 0.015(3) 0.002(3)
O5A 0.047(4) 0.037(4) 0.026(4) 0.004(3) 0.013(3) 0.002(3)
O6A 0.024(4) 0.042(4) 0.053(4) 0.010(3) 0.009(3) 0.013(3)
O7A 0.33(4) 0.045(12) 0.049(14) -0.022(10) -0.021(18) 0.093(18)
O8A 0.032(5) 0.229(15) 0.080(8) -0.021(8) 0.025(5) -0.010(7)
O9A 0.23(3) 0.008(8) 0.071(14) 0.002(8) 0.004(15) -0.018(11)
O10A 0.043(5) 0.092(6) 0.042(5) 0.022(4) 0.010(4) -0.009(4)
N2A 0.015(4) 0.030(4) 0.025(4) 0.003(3) 0.005(3) 0.002(3)
N3A 0.018(4) 0.034(4) 0.023(4) 0.004(3) 0.002(3) 0.006(3)
N4A 0.025(4) 0.030(4) 0.035(5) 0.007(3) 0.014(3) 0.005(3)
N5A 0.026(4) 0.030(4) 0.024(4) 0.008(3) 0.009(3) 0.004(3)
N6A 0.028(4) 0.019(4) 0.037(4) 0.010(3) 0.016(3) 0.007(3)
N1A 0.028(4) 0.036(5) 0.032(4) 0.009(4) 0.015(3) 0.000(4)
N7A 0.034(4) 0.028(4) 0.019(4) 0.002(3) 0.002(3) -0.007(3)
C1A 0.051(7) 0.035(6) 0.035(6) 0.023(5) 0.017(5) 0.012(5)
C2A 0.049(7) 0.057(7) 0.053(7) 0.016(6) 0.033(6) 0.020(6)
C3A 0.059(8) 0.068(8) 0.053(7) 0.032(6) 0.039(6) 0.016(6)
C4A 0.044(6) 0.045(6) 0.051(7) 0.028(5) 0.023(5) 0.015(5)
C5A 0.040(6) 0.025(5) 0.025(5) 0.009(4) 0.005(4) 0.001(4)
C6A 0.029(5) 0.026(5) 0.022(5) 0.000(4) 0.004(4) 0.000(4)
C7A 0.035(6) 0.028(5) 0.030(5) 0.011(4) -0.001(4) -0.001(4)
C8A 0.034(6) 0.037(6) 0.045(6) 0.010(5) 0.002(5) 0.009(5)
C9A 0.027(5) 0.028(5) 0.042(6) 0.016(4) 0.011(4) 0.011(4)
C10A 0.018(5) 0.031(5) 0.029(5) 0.001(4) 0.004(4) 0.000(4)
C11A 0.017(4) 0.031(5) 0.023(5) 0.000(4) 0.000(3) 0.002(4)
C12A 0.028(5) 0.033(5) 0.037(6) 0.009(4) 0.003(4) 0.007(4)
C13A 0.027(5) 0.044(6) 0.040(6) 0.009(5) 0.017(4) 0.004(5)
C14A 0.028(5) 0.033(5) 0.028(5) 0.009(4) 0.012(4) -0.006(4)
C15A 0.028(5) 0.023(5) 0.024(5) 0.008(4) 0.007(4) -0.007(4)
C16A 0.029(5) 0.018(4) 0.034(5) 0.001(4) 0.007(4) -0.002(4)
C17A 0.025(5) 0.044(6) 0.050(7) 0.013(5) -0.006(4) -0.008(5)
C18A 0.019(5) 0.047(6) 0.062(7) 0.013(5) 0.009(5) 0.006(5)
C19A 0.031(6) 0.038(6) 0.051(7) 0.012(5) 0.009(5) 0.012(5)
C20A 0.031(5) 0.026(5) 0.034(5) 0.016(4) 0.014(4) 0.010(4)
C21A 0.020(5) 0.036(5) 0.027(5) 0.010(4) 0.014(4) 0.009(4)
C22A 0.024(5) 0.037(5) 0.030(5) 0.008(4) 0.014(4) 0.009(4)
C23A 0.044(6) 0.035(6) 0.037(6) 0.006(4) 0.020(5) 0.012(5)
C24A 0.031(6) 0.037(6) 0.036(6) 0.001(4) 0.008(4) 0.005(4)
C25A 0.038(5) 0.025(5) 0.020(5) 0.007(4) 0.007(4) -0.001(4)
C26A 0.028(5) 0.029(5) 0.020(5) 0.007(4) 0.009(4) 0.002(4)
C27A 0.045(6) 0.021(5) 0.042(6) -0.004(4) 0.002(5) -0.001(4)
C28A 0.038(6) 0.026(5) 0.056(7) 0.002(5) -0.003(5) -0.011(5)
C29A 0.021(5) 0.035(6) 0.042(6) 0.006(4) 0.007(4) -0.009(4)
C30A 0.026(5) 0.035(5) 0.035(6) 0.002(4) 0.008(4) 0.003(4)
C31A 0.040(6) 0.025(5) 0.024(5) 0.006(4) 0.010(4) -0.004(4)
C32A 0.039(6) 0.032(5) 0.031(6) 0.003(4) 0.005(4) -0.005(4)
C33A 0.074(8) 0.035(6) 0.021(5) 0.007(5) 0.000(5) -0.021(6)
C34A 0.049(6) 0.027(5) 0.036(6) 0.017(5) -0.005(5) -0.004(5)
C35A 0.043(6) 0.023(5) 0.035(6) 0.006(4) 0.000(4) -0.004(4)
C36A 0.036(6) 0.035(6) 0.036(6) 0.003(4) 0.007(4) -0.005(5)
C37A 0.035(6) 0.028(5) 0.033(5) 0.008(4) 0.020(4) -0.002(4)
C38A 0.018(6) 0.183(19) 0.061(9) 0.049(10) 0.008(6) 0.020(8)
CeB 0.0215(3) 0.0214(3) 0.0221(3) 0.0054(2) 0.00657(19) 0.0002(2)
S1B 0.0269(13) 0.0303(13) 0.0360(14) 0.0027(10) 0.0093(10) 0.0011(10)
S2B 0.0266(12) 0.0276(12) 0.0272(12) 0.0072(9) 0.0084(9) 0.0026(10)
S3B 0.0366(15) 0.0497(16) 0.0352(15) 0.0017(12) 0.0051(11) 0.0061(12)
F1B 0.037(4) 0.085(5) 0.062(5) -0.007(4) -0.001(3) -0.018(3)
F2B 0.049(4) 0.059(4) 0.038(4) -0.006(3) 0.012(3) -0.012(3)
F3B 0.070(5) 0.033(3) 0.059(4) 0.007(3) 0.011(3) -0.017(3)
F4B 0.033(4) 0.160(8) 0.048(4) 0.032(5) 0.011(3) -0.018(4)
F5B 0.044(4) 0.092(5) 0.037(4) 0.024(3) -0.003(3) -0.016(4)
F6B 0.087(6) 0.049(4) 0.081(6) 0.008(4) -0.008(4) -0.025(4)
F7B 0.162(11) 0.121(9) 0.222(14) 0.008(9) 0.141(11) 0.057(8)
F8B 0.091(6) 0.123(8) 0.093(6) -0.011(5) 0.057(5) -0.053(6)
F9B 0.174(10) 0.138(9) 0.053(6) 0.018(6) 0.030(6) -0.071(8)
O1B 0.018(3) 0.031(4) 0.043(4) 0.005(3) -0.001(3) -0.002(3)
O2B 0.041(4) 0.053(5) 0.041(4) 0.000(3) 0.024(3) -0.006(4)
O3B 0.039(4) 0.037(4) 0.050(4) 0.005(3) 0.004(3) 0.011(3)
O4B 0.026(3) 0.045(4) 0.031(4) 0.011(3) 0.014(3) 0.004(3)
O5B 0.044(4) 0.056(5) 0.028(4) 0.015(3) 0.008(3) 0.002(4)
O6B 0.072(6) 0.031(4) 0.069(5) 0.008(4) 0.019(4) 0.025(4)
O7B 0.061(6) 0.043(5) 0.197(13) -0.018(6) 0.041(7) 0.000(5)
O8B 0.050(6) 0.35(2) 0.036(6) 0.046(9) 0.009(4) 0.011(9)
O9B 0.083(6) 0.052(5) 0.056(5) 0.002(4) 0.030(4) -0.013(5)
N1B 0.024(4) 0.033(4) 0.026(4) 0.012(3) 0.013(3) 0.002(3)
N2B 0.027(4) 0.023(4) 0.020(4) -0.003(3) 0.004(3) -0.004(3)
N3B 0.029(4) 0.022(4) 0.031(4) 0.003(3) 0.005(3) 0.006(3)
N4B 0.032(4) 0.023(4) 0.032(4) 0.006(3) 0.011(3) 0.001(3)
N5B 0.027(4) 0.031(4) 0.017(4) 0.010(3) 0.013(3) 0.006(3)
N6B 0.036(5) 0.010(4) 0.037(5) -0.002(3) 0.016(3) -0.007(3)
N7B 0.028(4) 0.033(4) 0.026(4) 0.008(3) 0.009(3) -0.009(3)
C1B 0.054(7) 0.036(6) 0.040(6) 0.021(5) 0.027(5) 0.019(5)
C2B 0.049(7) 0.043(6) 0.047(7) 0.022(5) 0.017(5) 0.015(5)
C3B 0.043(6) 0.059(7) 0.041(6) 0.024(5) 0.020(5) 0.015(6)
C4B 0.037(6) 0.066(8) 0.047(7) 0.023(6) 0.024(5) 0.015(6)
C5B 0.027(5) 0.030(5) 0.030(5) 0.009(4) 0.008(4) -0.001(4)
C6B 0.027(5) 0.030(5) 0.026(5) -0.001(4) 0.007(4) -0.001(4)
C7B 0.038(6) 0.046(6) 0.029(6) -0.002(5) 0.010(4) 0.007(5)
C8B 0.033(6) 0.039(6) 0.044(6) -0.003(5) 0.011(4) 0.010(5)
C9B 0.040(6) 0.035(6) 0.038(6) 0.005(5) 0.010(4) 0.004(5)
C10B 0.022(5) 0.022(5) 0.031(5) -0.003(4) -0.002(4) 0.005(4)
C11B 0.030(5) 0.028(5) 0.030(5) 0.008(4) 0.002(4) -0.006(4)
C12B 0.032(5) 0.024(5) 0.047(6) 0.008(4) 0.014(4) 0.010(4)
C13B 0.039(6) 0.030(5) 0.046(6) 0.017(5) -0.002(5) 0.010(5)
C14B 0.045(6) 0.030(5) 0.039(6) 0.018(4) 0.008(5) 0.002(5)
C15B 0.027(5) 0.034(5) 0.031(5) 0.005(4) 0.008(4) -0.002(4)
C16B 0.033(6) 0.033(5) 0.040(6) 0.008(4) 0.012(4) 0.004(4)
C17B 0.038(6) 0.035(6) 0.045(6) -0.002(5) 0.018(5) 0.003(5)
C18B 0.038(6) 0.030(6) 0.055(7) -0.009(5) 0.015(5) -0.005(5)
C19B 0.044(6) 0.034(6) 0.048(6) 0.012(5) 0.022(5) 0.014(5)
C20B 0.025(5) 0.029(5) 0.041(6) 0.014(4) 0.021(4) 0.006(4)
C21B 0.034(5) 0.026(5) 0.026(5) 0.010(4) 0.018(4) 0.005(4)
C22B 0.034(6) 0.034(5) 0.034(6) 0.009(4) 0.017(4) 0.009(4)
C23B 0.039(6) 0.041(6) 0.038(6) 0.017(5) 0.011(5) 0.011(5)
C24B 0.033(6) 0.035(6) 0.034(6) 0.010(4) 0.000(4) -0.007(4)
C25B 0.033(5) 0.029(5) 0.018(5) 0.009(4) 0.012(4) -0.002(4)
C26B 0.023(5) 0.036(5) 0.028(5) 0.011(4) 0.010(4) 0.000(4)
C27B 0.028(5) 0.041(6) 0.038(6) 0.005(5) -0.006(4) -0.003(5)
C28B 0.033(6) 0.040(6) 0.046(7) 0.000(5) 0.008(5) -0.005(5)
C29B 0.038(6) 0.029(5) 0.032(5) 0.003(4) 0.015(4) -0.003(4)
C30B 0.032(5) 0.047(6) 0.025(5) 0.006(4) 0.006(4) -0.007(5)
C31B 0.028(5) 0.037(6) 0.039(6) 0.018(5) 0.005(4) -0.001(4)
C32B 0.040(6) 0.041(6) 0.040(6) 0.012(5) -0.004(5) -0.009(5)
C33B 0.051(7) 0.040(6) 0.025(5) 0.007(5) 0.008(5) -0.013(5)
C34B 0.038(6) 0.037(6) 0.032(6) -0.003(4) 0.012(4) -0.010(5)
C35B 0.029(5) 0.035(5) 0.034(6) 0.004(4) 0.010(4) -0.003(4)
C36B 0.021(5) 0.048(6) 0.037(6) 0.005(5) 0.005(4) -0.003(4)
C37B 0.035(6) 0.056(7) 0.036(6) 0.020(5) 0.010(4) 0.004(5)
C38B 0.094(11) 0.063(9) 0.061(10) 0.006(7) 0.041(8) -0.008(8)
N8 0.095(11) 0.114(11) 0.080(9) 0.056(8) 0.010(8) -0.001(9)
C39 0.087(14) 0.140(19) 0.104(14) 0.052(14) 0.039(11) 0.012(13)
C40 0.084(12) 0.132(15) 0.064(11) 0.040(10) 0.041(9) 0.058(12)
C41 0.174(18) 0.049(8) 0.063(10) 0.017(7) 0.071(11) 0.008(10)
C42 0.067(9) 0.112(12) 0.044(8) 0.007(8) 0.017(6) -0.040(9)
C43 0.043(7) 0.071(8) 0.042(7) 0.014(6) 0.008(5) 0.017(6)

loop_
_atom_type_symbol
_atom_type_description
_atom_type_scat_dispersion_real
_atom_type_scat_dispersion_imag
_atom_type_scat_source
C C 0.0033 0.0016 'International Tables Vol C Tables 4.2.6.8 and 6.1.1.4'
H H 0.0000 0.0000 'International Tables Vol C Tables 4.2.6.8 and 6.1.1.4'
N N 0.0061 0.0033 'International Tables Vol C Tables 4.2.6.8 and 6.1.1.4'
O O 0.0106 0.0060 'International Tables Vol C Tables 4.2.6.8 and 6.1.1.4'
F F 0.0171 0.0103 'International Tables Vol C Tables 4.2.6.8 and 6.1.1.4'
S S 0.1246 0.1234 'International Tables Vol C Tables 4.2.6.8 and 6.1.1.4'
Ce Ce -0.2486 2.6331 'International Tables Vol C Tables 4.2.6.8 and 6.1.1.4'

loop_
_geom_angle_atom_site_label_1
_geom_angle_atom_site_label_2
_geom_angle_atom_site_label_3
_geom_angle
_geom_angle_site_symmetry_1
_geom_angle_site_symmetry_3
_geom_angle_publ_flag
O1A CeA O4A 141.7(2) . . ?
O1A CeA N6A 144.7(2) . . ?
O4A CeA N6A 72.2(2) . . ?
O1A CeA N4A 75.0(2) . . ?
O4A CeA N4A 91.6(2) . . ?
N6A CeA N4A 123.9(2) . . ?
O1A CeA N3A 97.3(2) . . ?
O4A CeA N3A 76.2(2) . . ?
N6A CeA N3A 79.4(2) . . ?
N4A CeA N3A 149.4(2) . . ?
O1A CeA N2A 70.5(2) . . ?
O4A CeA N2A 131.6(2) . . ?
N6A CeA N2A 77.2(2) . . ?
N4A CeA N2A 136.8(2) . . ?
N3A CeA N2A 61.8(2) . . ?
O1A CeA N5A 129.1(2) . . ?
O4A CeA N5A 68.5(2) . . ?
N6A CeA N5A 61.9(2) . . ?
N4A CeA N5A 62.1(2) . . ?
N3A CeA N5A 133.6(2) . . ?
N2A CeA N5A 125.9(2) . . ?
O1A CeA N1A 72.7(2) . . ?
O4A CeA N1A 142.3(2) . . ?
N6A CeA N1A 79.9(2) . . ?
N4A CeA N1A 83.3(2) . . ?
N3A CeA N1A 123.3(2) . . ?
N2A CeA N1A 62.3(2) . . ?
N5A CeA N1A 76.2(2) . . ?
O1A CeA N7A 69.8(2) . . ?
O4A CeA N7A 72.2(2) . . ?
N6A CeA N7A 139.3(2) . . ?
N4A CeA N7A 75.9(2) . . ?
N3A CeA N7A 73.6(2) . . ?
N2A CeA N7A 114.0(2) . . ?
N5A CeA N7A 120.1(2) . . ?
N1A CeA N7A 140.6(2) . . ?
O2A S1A O3A 116.6(4) . . ?
O2A S1A O1A 115.0(4) . . ?
O3A S1A O1A 112.5(4) . . ?
O2A S1A C36A 104.9(4) . . ?
O3A S1A C36A 103.8(4) . . ?
O1A S1A C36A 101.7(4) . . ?
O6A S2A O5A 117.0(4) . . ?
O6A S2A O4A 113.4(4) . . ?
O5A S2A O4A 114.4(4) . . ?
O6A S2A C37A 104.2(4) . . ?
O5A S2A C37A 103.3(4) . . ?
O4A S2A C37A 102.0(4) . . ?
O8A S3A O10A 134.7(7) . . ?
O8A S3A C38A 112.5(7) . . ?
O10A S3A C38A 112.6(5) . . ?
O8A S3A O9A 93.1(12) . . ?
O10A S3A O9A 95.8(9) . . ?
C38A S3A O9A 83.6(10) . . ?
O8A S3A O7A 89.9(13) . . ?
O10A S3A O7A 91.1(9) . . ?
C38A S3A O7A 83.3(12) . . ?
O9A S3A O7A 166.8(12) . . ?
O7A F7A C38A 91.1(11) . . ?
O9A F9A C38A 94.1(10) . . ?
S1A O1A CeA 144.5(4) . . ?
S2A O4A CeA 150.1(4) . . ?
F7A O7A S3A 90.9(11) . . ?
F9A O9A S3A 91.2(9) . . ?
C10A N2A C6A 117.8(7) . . ?
C10A N2A CeA 121.7(6) . . ?
C6A N2A CeA 120.1(5) . . ?
C15A N3A C11A 117.4(7) . . ?
C15A N3A CeA 120.7(6) . . ?
C11A N3A CeA 121.7(6) . . ?
C16A N4A C20A 117.4(8) . . ?
C16A N4A CeA 120.7(6) . . ?
C20A N4A CeA 121.8(6) . . ?
C21A N5A C25A 117.8(8) . . ?
C21A N5A CeA 121.0(6) . . ?
C25A N5A CeA 120.1(6) . . ?
C26A N6A C30A 116.5(8) . . ?
C26A N6A CeA 122.2(6) . . ?
C30A N6A CeA 121.1(6) . . ?
C5A N1A C1A 117.6(8) . . ?
C5A N1A CeA 119.8(6) . . ?
C1A N1A CeA 119.9(6) . . ?
C31A N7A C35A 116.6(8) . . ?
C31A N7A CeA 120.4(6) . . ?
C35A N7A CeA 123.0(6) . . ?
N1A C1A C2A 123.0(9) . . ?
C1A C2A C3A 119.1(10) . . ?
C4A C3A C2A 119.0(9) . . ?
C3A C4A C5A 118.3(9) . . ?
N1A C5A C4A 123.1(9) . . ?
N1A C5A C6A 117.2(8) . . ?
C4A C5A C6A 119.7(8) . . ?
N2A C6A C7A 122.3(8) . . ?
N2A C6A C5A 117.2(7) . . ?
C7A C6A C5A 120.5(8) . . ?
C6A C7A C8A 118.9(9) . . ?
C9A C8A C7A 119.3(9) . . ?
C8A C9A C10A 119.9(9) . . ?
N2A C10A C9A 121.8(8) . . ?
N2A C10A C11A 116.7(8) . . ?
C9A C10A C11A 121.5(8) . . ?
N3A C11A C12A 121.4(8) . . ?
N3A C11A C10A 117.6(7) . . ?
C12A C11A C10A 121.0(8) . . ?
C13A C12A C11A 119.4(9) . . ?
C12A C13A C14A 120.0(9) . . ?
C13A C14A C15A 117.4(8) . . ?
N3A C15A C14A 124.3(8) . . ?
N4A C16A C17A 124.0(9) . . ?
C18A C17A C16A 117.9(10) . . ?
C17A C18A C19A 120.3(9) . . ?
C20A C19A C18A 118.9(9) . . ?
N4A C20A C19A 121.3(9) . . ?
N4A C20A C21A 116.9(8) . . ?
C19A C20A C21A 121.8(8) . . ?
N5A C21A C22A 123.3(8) . . ?
N5A C21A C20A 117.0(8) . . ?
C22A C21A C20A 119.7(8) . . ?
C23A C22A C21A 117.7(8) . . ?
C22A C23A C24A 120.6(9) . . ?
C23A C24A C25A 119.5(9) . . ?
N5A C25A C24A 121.1(8) . . ?
N5A C25A C26A 118.0(8) . . ?
C24A C25A C26A 120.9(8) . . ?
N6A C26A C27A 122.1(8) . . ?
N6A C26A C25A 116.7(8) . . ?
C27A C26A C25A 121.2(8) . . ?
C28A C27A C26A 118.9(9) . . ?
C29A C28A C27A 119.8(9) . . ?
C28A C29A C30A 118.3(9) . . ?
N6A C30A C29A 124.2(9) . . ?
N7A C31A C32A 124.4(9) . . ?
C31A C32A C33A 118.1(10) . . ?
C34A C33A C32A 118.8(10) . . ?
C35A C34A C33A 118.8(9) . . ?
N7A C35A C34A 123.1(10) . . ?
F3A C36A F1A 109.2(8) . . ?
F3A C36A F2A 107.2(8) . . ?
F1A C36A F2A 109.2(8) . . ?
F3A C36A S1A 111.1(7) . . ?
F1A C36A S1A 110.7(7) . . ?
F2A C36A S1A 109.4(7) . . ?
F5A C37A F4A 108.7(7) . . ?
F5A C37A F6A 108.4(8) . . ?
F4A C37A F6A 106.6(7) . . ?
F5A C37A S2A 112.3(6) . . ?
F4A C37A S2A 110.5(7) . . ?
F6A C37A S2A 110.1(6) . . ?
F10A C38A F8A 115.3(11) . . ?
F10A C38A F9A 88.9(12) . . ?
F8A C38A F9A 92.7(13) . . ?
F10A C38A F7A 81.5(12) . . ?
F8A C38A F7A 92.5(12) . . ?
F9A C38A F7A 170.3(11) . . ?
F10A C38A S3A 122.7(9) . . ?
F8A C38A S3A 121.9(9) . . ?
F9A C38A S3A 91.0(10) . . ?
F7A C38A S3A 93.2(11) . . ?
O1B CeB O4B 143.6(2) . . ?
O1B CeB N6B 144.1(2) . . ?
O4B CeB N6B 70.9(2) . . ?
O1B CeB N2B 71.7(2) . . ?
O4B CeB N2B 129.9(2) . . ?
N6B CeB N2B 75.7(2) . . ?
O1B CeB N3B 96.9(2) . . ?
O4B CeB N3B 76.1(2) . . ?
N6B CeB N3B 80.2(2) . . ?
N2B CeB N3B 62.2(2) . . ?
O1B CeB N4B 74.9(2) . . ?
O4B CeB N4B 91.4(2) . . ?
N6B CeB N4B 124.9(2) . . ?
N2B CeB N4B 138.6(2) . . ?
N3B CeB N4B 146.9(2) . . ?
O1B CeB N1B 71.7(2) . . ?
O4B CeB N1B 141.5(2) . . ?
N6B CeB N1B 80.6(2) . . ?
N2B CeB N1B 62.7(2) . . ?
N3B CeB N1B 124.4(2) . . ?
N4B CeB N1B 84.1(2) . . ?
O1B CeB N5B 126.5(2) . . ?
O4B CeB N5B 70.0(2) . . ?
N6B CeB N5B 63.5(2) . . ?
N2B CeB N5B 124.4(2) . . ?
N3B CeB N5B 136.4(2) . . ?
N4B CeB N5B 61.5(2) . . ?
N1B CeB N5B 74.4(2) . . ?
O1B CeB N7B 71.1(2) . . ?
O4B CeB N7B 72.8(2) . . ?
N6B CeB N7B 138.6(2) . . ?
N2B CeB N7B 115.4(2) . . ?
N3B CeB N7B 72.4(2) . . ?
N4B CeB N7B 74.6(2) . . ?
N1B CeB N7B 140.7(2) . . ?
N5B CeB N7B 120.2(2) . . ?
O2B S1B O3B 117.1(4) . . ?
O2B S1B O1B 115.0(4) . . ?
O3B S1B O1B 111.7(4) . . ?
O2B S1B C36B 105.1(4) . . ?
O3B S1B C36B 104.7(4) . . ?
O1B S1B C36B 101.0(4) . . ?
O6B S2B O5B 116.4(5) . . ?
O6B S2B O4B 114.0(5) . . ?
O5B S2B O4B 113.8(4) . . ?
O6B S2B C37B 104.6(5) . . ?
O5B S2B C37B 104.0(4) . . ?
O4B S2B C37B 101.9(4) . . ?
O8B S3B O9B 119.0(8) . . ?
O8B S3B O7B 111.3(9) . . ?
O9B S3B O7B 112.5(6) . . ?
O8B S3B C38B 104.2(7) . . ?
O9B S3B C38B 105.6(6) . . ?
O7B S3B C38B 102.2(7) . . ?
S1B O1B CeB 146.3(4) . . ?
S2B O4B CeB 158.9(4) . . ?
C1B N1B C5B 117.3(7) . . ?
C1B N1B CeB 121.2(6) . . ?
C5B N1B CeB 119.7(5) . . ?
C10B N2B C6B 118.2(7) . . ?
C10B N2B CeB 120.9(5) . . ?
C6B N2B CeB 120.5(6) . . ?
C15B N3B C11B 116.6(8) . . ?
C15B N3B CeB 122.0(6) . . ?
C11B N3B CeB 121.0(6) . . ?
C20B N4B C16B 118.4(8) . . ?
C20B N4B CeB 121.6(6) . . ?
C16B N4B CeB 120.0(6) . . ?
C21B N5B C25B 117.8(8) . . ?
C21B N5B CeB 122.1(6) . . ?
C25B N5B CeB 119.8(5) . . ?
C30B N6B C26B 114.4(8) . . ?
C30B N6B CeB 124.7(6) . . ?
C26B N6B CeB 120.8(5) . . ?
C31B N7B C35B 117.6(8) . . ?
C31B N7B CeB 120.0(6) . . ?
C35B N7B CeB 122.3(6) . . ?
N1B C1B C2B 124.7(9) . . ?
C3B C2B C1B 117.0(10) . . ?
C4B C3B C2B 121.1(10) . . ?
C3B C4B C5B 119.0(10) . . ?
N1B C5B C4B 120.9(9) . . ?
N1B C5B C6B 117.6(7) . . ?
C4B C5B C6B 121.4(9) . . ?
N2B C6B C7B 121.2(9) . . ?
N2B C6B C5B 117.9(8) . . ?
C7B C6B C5B 120.9(8) . . ?
C8B C7B C6B 121.0(9) . . ?
C7B C8B C9B 118.8(9) . . ?
C10B C9B C8B 118.7(9) . . ?
N2B C10B C9B 122.0(9) . . ?
N2B C10B C11B 118.3(8) . . ?
C9B C10B C11B 119.6(8) . . ?
N3B C11B C12B 121.1(8) . . ?
N3B C11B C10B 116.9(8) . . ?
C12B C11B C10B 121.9(8) . . ?
C13B C12B C11B 119.7(9) . . ?
C12B C13B C14B 119.3(9) . . ?
C15B C14B C13B 117.9(9) . . ?
N3B C15B C14B 125.2(9) . . ?
N4B C16B C17B 125.0(10) . . ?
C16B C17B C18B 117.7(10) . . ?
C17B C18B C19B 119.7(9) . . ?
C18B C19B C20B 119.1(10) . . ?
N4B C20B C19B 120.1(9) . . ?
N4B C20B C21B 117.7(8) . . ?
C19B C20B C21B 122.2(8) . . ?
N5B C21B C22B 123.6(9) . . ?
N5B C21B C20B 116.8(8) . . ?
C22B C21B C20B 119.6(8) . . ?
C23B C22B C21B 118.5(9) . . ?
C22B C23B C24B 120.0(9) . . ?
C23B C24B C25B 118.3(9) . . ?
N5B C25B C24B 121.8(8) . . ?
N5B C25B C26B 118.2(8) . . ?
C24B C25B C26B 120.0(8) . . ?
N6B C26B C27B 122.6(9) . . ?
N6B C26B C25B 117.5(8) . . ?
C27B C26B C25B 119.9(8) . . ?
C28B C27B C26B 119.2(9) . . ?
C27B C28B C29B 120.0(10) . . ?
C28B C29B C30B 116.7(9) . . ?
N6B C30B C29B 127.0(10) . . ?
N7B C31B C32B 122.8(10) . . ?
C33B C32B C31B 119.0(10) . . ?
C32B C33B C34B 119.1(9) . . ?
C35B C34B C33B 118.8(9) . . ?
N7B C35B C34B 122.7(9) . . ?
F1B C36B F3B 108.5(8) . . ?
F1B C36B F2B 107.8(8) . . ?
F3B C36B F2B 106.4(8) . . ?
F1B C36B S1B 111.8(7) . . ?
F3B C36B S1B 111.0(6) . . ?
F2B C36B S1B 111.1(6) . . ?
F6B C37B F5B 108.6(9) . . ?
F6B C37B F4B 107.7(9) . . ?
F5B C37B F4B 107.4(8) . . ?
F6B C37B S2B 112.0(7) . . ?
F5B C37B S2B 111.2(7) . . ?
F4B C37B S2B 109.7(8) . . ?
F9B C38B F7B 102.8(12) . . ?
F9B C38B F8B 109.3(11) . . ?
F7B C38B F8B 109.0(14) . . ?
F9B C38B S3B 112.5(12) . . ?
F7B C38B S3B 110.5(10) . . ?
F8B C38B S3B 112.2(9) . . ?
C39 N8 C43 120.1 . . ?
C40 C39 N8 123.7 . . ?
C39 C40 C41 125.4 . . ?
C40 C41 C42 113.0 . . ?
C43 C42 C41 108.4 . . ?
N8 C43 C42 129.2 . . ?

loop_
_geom_bond_atom_site_label_1
_geom_bond_atom_site_label_2
_geom_bond_distance
_geom_bond_site_symmetry_2
_geom_bond_publ_flag
CeA O1A 2.489(6) . ?
CeA O4A 2.492(6) . ?
CeA N6A 2.634(8) . ?
CeA N4A 2.640(7) . ?
CeA N3A 2.647(7) . ?
CeA N2A 2.653(7) . ?
CeA N5A 2.653(7) . ?
CeA N1A 2.656(7) . ?
CeA N7A 2.749(7) . ?
S1A O2A 1.418(7) . ?
S1A O3A 1.445(7) . ?
S1A O1A 1.474(6) . ?
S1A C36A 1.852(10) . ?
S2A O6A 1.427(6) . ?
S2A O5A 1.438(6) . ?
S2A O4A 1.464(6) . ?
S2A C37A 1.824(9) . ?
S3A O8A 1.276(9) . ?
S3A O10A 1.319(8) . ?
S3A C38A 1.709(13) . ?
S3A O9A 1.734(16) . ?
S3A O7A 1.770(19) . ?
F1A C36A 1.320(11) . ?
F2A C36A 1.324(11) . ?
F3A C36A 1.316(11) . ?
F4A C37A 1.333(10) . ?
F5A C37A 1.312(11) . ?
F6A C37A 1.352(10) . ?
F7A O7A 1.62(3) . ?
F7A C38A 1.62(2) . ?
F8A C38A 1.274(13) . ?
F9A O9A 1.55(3) . ?
F9A C38A 1.58(2) . ?
F10A C38A 1.273(13) . ?
N2A C10A 1.358(11) . ?
N2A C6A 1.367(11) . ?
N3A C15A 1.343(10) . ?
N3A C11A 1.354(11) . ?
N4A C16A 1.350(11) . ?
N4A C20A 1.360(11) . ?
N5A C21A 1.357(11) . ?
N5A C25A 1.358(11) . ?
N6A C26A 1.344(11) . ?
N6A C30A 1.361(11) . ?
N1A C5A 1.342(11) . ?
N1A C1A 1.345(12) . ?
N7A C31A 1.320(12) . ?
N7A C35A 1.351(12) . ?
C1A C2A 1.366(14) . ?
C2A C3A 1.389(15) . ?
C3A C4A 1.382(14) . ?
C4A C5A 1.385(13) . ?
C5A C6A 1.500(13) . ?
C6A C7A 1.386(12) . ?
C7A C8A 1.388(14) . ?
C8A C9A 1.373(13) . ?
C9A C10A 1.387(12) . ?
C10A C11A 1.484(12) . ?
C11A C12A 1.403(13) . ?
C12A C13A 1.372(13) . ?
C13A C14A 1.375(13) . ?
C14A C15A 1.391(12) . ?
C16A C17A 1.368(13) . ?
C17A C18A 1.356(15) . ?
C18A C19A 1.391(14) . ?
C19A C20A 1.380(13) . ?
C20A C21A 1.491(13) . ?
C21A C22A 1.408(12) . ?
C22A C23A 1.367(13) . ?
C23A C24A 1.372(13) . ?
C24A C25A 1.412(13) . ?
C25A C26A 1.477(12) . ?
C26A C27A 1.396(12) . ?
C27A C28A 1.381(14) . ?
C28A C29A 1.361(14) . ?
C29A C30A 1.368(12) . ?
C31A C32A 1.376(13) . ?
C32A C33A 1.380(14) . ?
C33A C34A 1.377(15) . ?
C34A C35A 1.372(14) . ?
CeB O1B 2.480(6) . ?
CeB O4B 2.493(6) . ?
CeB N6B 2.615(7) . ?
CeB N2B 2.649(7) . ?
CeB N3B 2.652(7) . ?
CeB N4B 2.657(7) . ?
CeB N1B 2.657(7) . ?
CeB N5B 2.659(7) . ?
CeB N7B 2.721(7) . ?
S1B O2B 1.426(7) . ?
S1B O3B 1.437(7) . ?
S1B O1B 1.469(6) . ?
S1B C36B 1.815(10) . ?
S2B O6B 1.426(7) . ?
S2B O5B 1.431(7) . ?
S2B O4B 1.452(6) . ?
S2B C37B 1.819(11) . ?
S3B O8B 1.382(9) . ?
S3B O9B 1.414(8) . ?
S3B O7B 1.415(10) . ?
S3B C38B 1.799(13) . ?
F1B C36B 1.324(11) . ?
F2B C36B 1.345(11) . ?
F3B C36B 1.333(12) . ?
F4B C37B 1.333(12) . ?
F5B C37B 1.323(11) . ?
F6B C37B 1.298(13) . ?
F7B C38B 1.317(17) . ?
F8B C38B 1.319(15) . ?
F9B C38B 1.315(17) . ?
N1B C1B 1.334(11) . ?
N1B C5B 1.370(11) . ?
N2B C10B 1.351(11) . ?
N2B C6B 1.364(11) . ?
N3B C15B 1.347(11) . ?
N3B C11B 1.364(12) . ?
N4B C20B 1.341(11) . ?
N4B C16B 1.345(12) . ?
N5B C21B 1.336(11) . ?
N5B C25B 1.353(11) . ?
N6B C30B 1.321(12) . ?
N6B C26B 1.380(12) . ?
N7B C31B 1.330(12) . ?
N7B C35B 1.350(12) . ?
C1B C2B 1.378(13) . ?
C2B C3B 1.371(14) . ?
C3B C4B 1.364(15) . ?
C4B C5B 1.397(13) . ?
C5B C6B 1.484(13) . ?
C6B C7B 1.394(13) . ?
C7B C8B 1.347(14) . ?
C8B C9B 1.403(14) . ?
C9B C10B 1.401(13) . ?
C10B C11B 1.479(13) . ?
C11B C12B 1.405(12) . ?
C12B C13B 1.373(14) . ?
C13B C14B 1.382(14) . ?
C14B C15B 1.367(13) . ?
C16B C17B 1.362(13) . ?
C17B C18B 1.371(15) . ?
C18B C19B 1.394(14) . ?
C19B C20B 1.420(13) . ?
C20B C21B 1.488(13) . ?
C21B C22B 1.379(13) . ?
C22B C23B 1.361(14) . ?
C23B C24B 1.387(14) . ?
C24B C25B 1.397(13) . ?
C25B C26B 1.497(13) . ?
C26B C27B 1.386(12) . ?
C27B C28B 1.364(14) . ?
C28B C29B 1.369(14) . ?
C29B C30B 1.381(13) . ?
C31B C32B 1.392(13) . ?
C32B C33B 1.363(15) . ?
C33B C34B 1.384(15) . ?
C34B C35B 1.377(13) . ?
N8 C39 1.2535 . ?
N8 C43 1.2911 . ?
C39 C40 1.2499 . ?
C40 C41 1.4446 . ?
C41 C42 1.5774 . ?
C42 C43 1.4303 . ?
